data_1509220
loop_
_publ_author_name
'Wu, P.'
'Ibers, J.A.'

_publ_section_title
;
 Synthesis of the new quaternary sulfides K2Y4Sn2S11 and BaLnAgS3
 (Ln=Er,Y,Gd) and the structures of K2Y4Sn2S11 and BaErAgS3
;
_journal_name_full 'Journal of Solid State Chemistry'
_journal_page_first 156
_journal_page_last 161
_journal_paper_doi 10.1006/jssc.1994.1150
_journal_volume 110
_journal_year 1994
_chemical_formula_sum 'Ag Ba Er S3'
_chemical_name_systematic 'Ba Er Ag S3'
_space_group_IT_number 12
_symmetry_space_group_name_Hall '-C 2y'
_symmetry_space_group_name_H-M 'C 1 2/m 1'
_cell_angle_alpha 90
_cell_angle_beta 103.23
_cell_angle_gamma 90
_cell_formula_units_Z 4
_cell_length_a 17.34
_cell_length_b 4.014
_cell_length_c 8.509
_cell_volume 576.531
_citation_journal_id_ASTM JSSCBI
_cod_data_source_file silver1-2_68.cif
_cod_data_source_block Ag1Ba1Er1S3
_cod_original_cell_volume 576.5311
_cod_original_formula_sum 'Ag1 Ba1 Er1 S3'
_cod_database_code 1509220

loop_
_symmetry_equiv_pos_as_xyz
x,y,z
-x,y,-z
-x,-y,-z
x,-y,z
x+1/2,y+1/2,z
-x+1/2,y+1/2,-z
-x+1/2,-y+1/2,-z
x+1/2,-y+1/2,z

loop_
_atom_site_label
_atom_site_type_symbol
_atom_site_fract_x
_atom_site_fract_y
_atom_site_fract_z
_atom_site_occupancy
_atom_site_U_iso_or_equiv
S3 S-2 0 0.5 0.5 1 0.0
S2 S-2 0.6764 0 0.3014 1 0.0
S4 S-2 0 0 0 1 0.0
S1 S-2 0.3263 0 0.1317 1 0.0
Ba1 Ba+2 0.136 0 0.5685 1 0.0
Ag1 Ag+1 0.5138 0 0.2089 1 0.0
Er1 Er+3 0.1638 0 0.0805 1 0.0
